data_2203607
loop_
_publ_author_name
'Ayfer Mentes'
'B\"uy\"ukg\"ung\"or, Orhan'

_publ_section_title
Chloro[(<i>N,N</i>-dimethylamino)methylphenyl-\k^2^<i>C</i>^2^,<i>N</i>](triphenylstibine)palladium(II)
_journal_issue 5
_journal_name_full 'Acta Crystallographica Section E'
_journal_page_first m601
_journal_page_last m602
_journal_paper_doi 10.1107/S1600536804008931
_journal_volume 60
_journal_year 2004
_chemical_formula_iupac '[Pd Cl (C9 H12 N) (C18 H15 Sb)]'
_chemical_formula_moiety 'C27 H27 Cl N Pd Sb'
_chemical_formula_sum 'C27 H27 Cl N Pd Sb'
_chemical_formula_weight 629.10
_chemical_name_systematic
;
Chloro[(N,N-dimethylamino)methylphenyl-
\k^2^C^2^,N](triphenylstibine)palladium(II)
;
_space_group_IT_number 2
_symmetry_cell_setting triclinic
_symmetry_space_group_name_Hall '-P 1'
_symmetry_space_group_name_H-M 'P -1'
_atom_sites_solution_hydrogens geom
_atom_sites_solution_primary direct
_atom_sites_solution_secondary difmap
_cell_angle_alpha 81.475(6)
_cell_angle_beta 72.856(6)
_cell_angle_gamma 63.805(5)
_cell_formula_units_Z 2
_cell_length_a 9.7455(7)
_cell_length_b 10.0846(7)
_cell_length_c 14.9766(10)
_cell_measurement_reflns_used 17979
_cell_measurement_temperature 293
_cell_measurement_theta_max 26.00
_cell_measurement_theta_min 2.25
_cell_volume 1261.76(17)
_computing_cell_refinement X-AREA
_computing_data_collection 'X-AREA (Stoe & Cie, 2002)'
_computing_data_reduction 'X-RED (Stoe & Cie, 2002)'
_computing_molecular_graphics 'ORTEP-3 (Farrugia, 1997)'
_computing_publication_material 'WinGX (Farrugia, 1999)'
_computing_structure_refinement 'SHELXL97 (Sheldrick, 1997)'
_computing_structure_solution 'SHELXS97 (Sheldrick, 1997)'
_diffrn_ambient_temperature 293(2)
_diffrn_detector_area_resol_mean 6.67
_diffrn_measured_fraction_theta_full 1.000
_diffrn_measured_fraction_theta_max 1.000
_diffrn_measurement_device '2-circle goniometer'
_diffrn_measurement_device_type 'Stoe IPDS-2'
_diffrn_measurement_method \w
_diffrn_radiation_monochromator 'plane graphite'
_diffrn_radiation_source 'fine-focus sealed tube'
_diffrn_radiation_type MoK\a
_diffrn_radiation_wavelength 0.71073
_diffrn_reflns_av_R_equivalents 0.0623
_diffrn_reflns_av_sigmaI/netI 0.0438
_diffrn_reflns_limit_h_max 12
_diffrn_reflns_limit_h_min -12
_diffrn_reflns_limit_k_max 12
_diffrn_reflns_limit_k_min -12
_diffrn_reflns_limit_l_max 18
_diffrn_reflns_limit_l_min -18
_diffrn_reflns_number 27284
_diffrn_reflns_theta_full 26.00
_diffrn_reflns_theta_max 26.00
_diffrn_reflns_theta_min 2.25
_diffrn_standards_decay_% <2
_diffrn_standards_number 0
_exptl_absorpt_coefficient_mu 1.903
_exptl_absorpt_correction_T_max 0.712
_exptl_absorpt_correction_T_min 0.637
_exptl_absorpt_correction_type integration
_exptl_absorpt_process_details '(X-RED; Stoe & Cie, 2002)'
_exptl_crystal_colour yellow
_exptl_crystal_density_diffrn 1.656
_exptl_crystal_density_method 'not measured'
_exptl_crystal_description prism
_exptl_crystal_F_000 620
_exptl_crystal_size_max 0.29
_exptl_crystal_size_mid 0.27
_exptl_crystal_size_min 0.25
_refine_diff_density_max 0.420
_refine_diff_density_min -0.664
_refine_ls_extinction_method none
_refine_ls_goodness_of_fit_ref 0.853
_refine_ls_hydrogen_treatment constr
_refine_ls_matrix_type full
_refine_ls_number_parameters 280
_refine_ls_number_reflns 4954
_refine_ls_number_restraints 0
_refine_ls_restrained_S_all 0.853
_refine_ls_R_factor_all 0.0403
_refine_ls_R_factor_gt 0.0231
_refine_ls_shift/su_max 0.001
_refine_ls_shift/su_mean 0.000
_refine_ls_structure_factor_coef Fsqd
_refine_ls_weighting_details 'calc w = 1/[\s^2^(Fo^2^)+(0.0187P)^2^] where P = (Fo^2^+2Fc^2^)/3'
_refine_ls_weighting_scheme calc
_refine_ls_wR_factor_gt 0.0422
_refine_ls_wR_factor_ref 0.0442
_reflns_number_gt 3625
_reflns_number_total 4954
_reflns_threshold_expression I>2\s(I)
_cod_data_source_file hb6036.cif
_cod_data_source_block I
_cod_original_cell_volume 1261.76(15)
_cod_database_code 2203607
_cod_database_fobs_code 2203607

loop_
_symmetry_equiv_pos_as_xyz
'x, y, z'
'-x, -y, -z'

loop_
_atom_site_label
_atom_site_fract_x
_atom_site_fract_y
_atom_site_fract_z
_atom_site_U_iso_or_equiv
_atom_site_adp_type
_atom_site_calc_flag
_atom_site_refinement_flags
_atom_site_occupancy
_atom_site_type_symbol
C1 0.6860(3) 0.3736(3) 0.14878(19) 0.0433(7) Uani d . 1 C
C2 0.6779(4) 0.2629(3) 0.2134(2) 0.0567(8) Uani d . 1 C
H2 0.6381 0.2841 0.2767 0.068 Uiso calc R 1 H
C3 0.7280(4) 0.1216(4) 0.1853(3) 0.0686(10) Uani d . 1 C
H3 0.7188 0.0483 0.2291 0.082 Uiso calc R 1 H
C4 0.7919(4) 0.0892(4) 0.0916(3) 0.0749(11) Uani d . 1 C
H4 0.8278 -0.0066 0.0722 0.090 Uiso calc R 1 H
C5 0.8026(4) 0.1968(4) 0.0277(3) 0.0703(11) Uani d . 1 C
H5 0.8469 0.1740 -0.0352 0.084 Uiso calc R 1 H
C6 0.7483(3) 0.3407(4) 0.0551(2) 0.0533(8) Uani d . 1 C
H6 0.7539 0.4144 0.0108 0.064 Uiso calc R 1 H
C7 0.3475(3) 0.6491(3) 0.20986(18) 0.0449(7) Uani d . 1 C
C8 0.3005(4) 0.5446(4) 0.1963(2) 0.0615(9) Uani d . 1 C
H8 0.3759 0.4500 0.1781 0.074 Uiso calc R 1 H
C9 0.1412(5) 0.5805(5) 0.2098(3) 0.0738(10) Uani d . 1 C
H9 0.1099 0.5094 0.2015 0.089 Uiso calc R 1 H
C10 0.0299(4) 0.7199(5) 0.2352(2) 0.0719(10) Uani d . 1 C
H10 -0.0768 0.7439 0.2437 0.086 Uiso calc R 1 H
C11 0.0761(4) 0.8249(4) 0.2483(2) 0.0668(9) Uani d . 1 C
H11 0.0008 0.9202 0.2650 0.080 Uiso calc R 1 H
C12 0.2334(4) 0.7887(4) 0.2367(2) 0.0573(8) Uani d . 1 C
H12 0.2636 0.8594 0.2471 0.069 Uiso calc R 1 H
C13 0.6548(3) 0.7004(3) 0.06794(18) 0.0431(7) Uani d . 1 C
C14 0.5527(4) 0.7679(4) 0.0125(2) 0.0746(11) Uani d . 1 C
H14 0.4523 0.7691 0.0321 0.090 Uiso calc R 1 H
C15 0.5947(5) 0.8339(5) -0.0712(3) 0.0908(13) Uani d . 1 C
H15 0.5227 0.8795 -0.1075 0.109 Uiso calc R 1 H
C16 0.7397(5) 0.8331(4) -0.1013(2) 0.0741(10) Uani d . 1 C
H16 0.7685 0.8776 -0.1582 0.089 Uiso calc R 1 H
C17 0.8423(5) 0.7670(5) -0.0478(3) 0.0792(11) Uani d . 1 C
H17 0.9424 0.7664 -0.0683 0.095 Uiso calc R 1 H
C18 0.8018(4) 0.7003(4) 0.0365(2) 0.0653(9) Uani d . 1 C
H18 0.8746 0.6549 0.0723 0.078 Uiso calc R 1 H
C19 0.7702(4) 0.4544(3) 0.37671(19) 0.0462(7) Uani d . 1 C
C20 0.8896(4) 0.3397(4) 0.3198(2) 0.0571(8) Uani d . 1 C
H20 0.9022 0.3489 0.2555 0.069 Uiso calc R 1 H
C21 0.9895(4) 0.2128(4) 0.3568(3) 0.0700(10) Uani d . 1 C
H21 1.0678 0.1372 0.3175 0.084 Uiso calc R 1 H
C22 0.9742(5) 0.1972(4) 0.4517(3) 0.0779(11) Uani d . 1 C
H22 1.0406 0.1108 0.4765 0.094 Uiso calc R 1 H
C23 0.8598(5) 0.3103(5) 0.5094(3) 0.0720(10) Uani d . 1 C
H23 0.8501 0.3008 0.5734 0.086 Uiso calc R 1 H
C24 0.7600(4) 0.4370(4) 0.4731(2) 0.0522(8) Uani d . 1 C
C25 0.6380(4) 0.5640(4) 0.53249(19) 0.0595(9) Uani d . 1 C
H25A 0.5389 0.5539 0.5536 0.071 Uiso calc R 1 H
H25B 0.6717 0.5652 0.5871 0.071 Uiso calc R 1 H
C26 0.4616(4) 0.8243(4) 0.5219(2) 0.0736(11) Uani d . 1 C
H26A 0.3771 0.7976 0.5251 0.110 Uiso calc R 1 H
H26B 0.4473 0.9138 0.4853 0.110 Uiso calc R 1 H
H26C 0.4609 0.8394 0.5838 0.110 Uiso calc R 1 H
C27 0.7467(5) 0.7442(5) 0.4725(2) 0.0798(12) Uani d . 1 C
H27A 0.7321 0.8344 0.4367 0.120 Uiso calc R 1 H
H27B 0.8455 0.6666 0.4431 0.120 Uiso calc R 1 H
H27C 0.7475 0.7576 0.5345 0.120 Uiso calc R 1 H
N1 0.6151(3) 0.7040(3) 0.47771(16) 0.0538(7) Uani d . 1 N
Cl1 0.48678(13) 0.90841(9) 0.29638(7) 0.0758(3) Uani d . 1 Cl
Pd1 0.62798(3) 0.65567(2) 0.340706(14) 0.04401(7) Uani d . 1 Pd
Sb1 0.59187(2) 0.59349(2) 0.195711(12) 0.04138(6) Uani d . 1 Sb

loop_
_atom_site_aniso_label
_atom_site_aniso_U_11
_atom_site_aniso_U_22
_atom_site_aniso_U_33
_atom_site_aniso_U_12
_atom_site_aniso_U_13
_atom_site_aniso_U_23
C1 0.0435(17) 0.0457(17) 0.0416(15) -0.0148(14) -0.0173(13) -0.0035(13)
C2 0.060(2) 0.053(2) 0.0534(18) -0.0191(17) -0.0166(16) -0.0049(15)
C3 0.064(2) 0.051(2) 0.093(3) -0.0205(19) -0.032(2) 0.0023(19)
C4 0.063(2) 0.057(2) 0.108(3) -0.012(2) -0.034(2) -0.029(2)
C5 0.058(2) 0.080(3) 0.067(2) -0.014(2) -0.0151(18) -0.035(2)
C6 0.0487(18) 0.064(2) 0.0477(17) -0.0185(17) -0.0157(14) -0.0113(15)
C7 0.0486(17) 0.0517(18) 0.0350(14) -0.0223(16) -0.0112(13) 0.0023(12)
C8 0.057(2) 0.061(2) 0.071(2) -0.0272(18) -0.0162(17) -0.0071(17)
C9 0.066(2) 0.085(3) 0.086(3) -0.044(2) -0.023(2) 0.001(2)
C10 0.051(2) 0.105(3) 0.057(2) -0.033(2) -0.0133(17) 0.004(2)
C11 0.053(2) 0.074(2) 0.061(2) -0.0138(19) -0.0148(17) -0.0074(18)
C12 0.060(2) 0.059(2) 0.0525(18) -0.0237(18) -0.0164(16) -0.0017(15)
C13 0.0490(17) 0.0478(17) 0.0367(14) -0.0237(15) -0.0127(13) 0.0013(12)
C14 0.056(2) 0.118(3) 0.058(2) -0.047(2) -0.0264(17) 0.034(2)
C15 0.078(3) 0.133(4) 0.066(2) -0.051(3) -0.038(2) 0.043(2)
C16 0.082(3) 0.086(3) 0.056(2) -0.046(2) -0.012(2) 0.0175(19)
C17 0.060(2) 0.114(3) 0.073(2) -0.056(2) -0.008(2) 0.012(2)
C18 0.052(2) 0.091(3) 0.058(2) -0.033(2) -0.0228(16) 0.0102(18)
C19 0.0519(18) 0.0572(19) 0.0418(15) -0.0317(16) -0.0171(14) 0.0024(13)
C20 0.059(2) 0.064(2) 0.0519(18) -0.0241(18) -0.0218(16) -0.0004(16)
C21 0.063(2) 0.059(2) 0.086(3) -0.0170(19) -0.031(2) -0.0022(19)
C22 0.083(3) 0.070(3) 0.099(3) -0.037(2) -0.057(3) 0.029(2)
C23 0.084(3) 0.091(3) 0.057(2) -0.048(2) -0.037(2) 0.023(2)
C24 0.060(2) 0.069(2) 0.0446(16) -0.0418(18) -0.0211(15) 0.0109(15)
C25 0.075(2) 0.084(2) 0.0354(15) -0.048(2) -0.0155(15) 0.0028(16)
C26 0.086(3) 0.078(3) 0.057(2) -0.041(2) 0.0007(19) -0.0228(19)
C27 0.098(3) 0.117(3) 0.063(2) -0.079(3) -0.015(2) -0.013(2)
N1 0.0681(18) 0.0703(18) 0.0410(13) -0.0453(16) -0.0101(12) -0.0082(12)
Cl1 0.1052(8) 0.0513(5) 0.0795(6) -0.0330(5) -0.0388(6) 0.0044(4)
Pd1 0.05447(16) 0.05074(16) 0.03456(12) -0.02807(13) -0.01235(11) -0.00206(10)
Sb1 0.04822(13) 0.04562(13) 0.03285(10) -0.01994(10) -0.01412(9) -0.00007(8)

loop_
_atom_type_symbol
_atom_type_description
_atom_type_scat_dispersion_real
_atom_type_scat_dispersion_imag
_atom_type_scat_source
C C 0.0033 0.0016 'International Tables Vol C Tables 4.2.6.8 and 6.1.1.4'
H H 0.0000 0.0000 'International Tables Vol C Tables 4.2.6.8 and 6.1.1.4'
N N 0.0061 0.0033 'International Tables Vol C Tables 4.2.6.8 and 6.1.1.4'
Cl Cl 0.1484 0.1585 'International Tables Vol C Tables 4.2.6.8 and 6.1.1.4'
Pd Pd -0.9988 1.0072 'International Tables Vol C Tables 4.2.6.8 and 6.1.1.4'
Sb Sb -0.5866 1.5461 'International Tables Vol C Tables 4.2.6.8 and 6.1.1.4'

loop_
_geom_angle_atom_site_label_1
_geom_angle_atom_site_label_2
_geom_angle_atom_site_label_3
_geom_angle
_geom_angle_publ_flag
C2 C1 C6 119.3(3) ?
C2 C1 Sb1 119.0(2) ?
C6 C1 Sb1 121.6(2) ?
C3 C2 C1 120.7(3) ?
C3 C2 H2 119.6 ?
C1 C2 H2 119.6 ?
C2 C3 C4 119.5(4) ?
C2 C3 H3 120.2 ?
C4 C3 H3 120.2 ?
C5 C4 C3 120.1(3) ?
C5 C4 H4 119.9 ?
C3 C4 H4 119.9 ?
C4 C5 C6 120.8(3) ?
C4 C5 H5 119.6 ?
C6 C5 H5 119.6 ?
C1 C6 C5 119.5(3) ?
C1 C6 H6 120.3 ?
C5 C6 H6 120.3 ?
C12 C7 C8 118.8(3) ?
C12 C7 Sb1 120.3(2) ?
C8 C7 Sb1 120.8(2) ?
C7 C8 C9 120.1(3) ?
C7 C8 H8 120.0 ?
C9 C8 H8 120.0 ?
C10 C9 C8 120.3(3) ?
C10 C9 H9 119.8 ?
C8 C9 H9 119.8 ?
C9 C10 C11 119.8(3) ?
C9 C10 H10 120.1 ?
C11 C10 H10 120.1 ?
C12 C11 C10 119.9(3) ?
C12 C11 H11 120.1 ?
C10 C11 H11 120.1 ?
C11 C12 C7 121.1(3) ?
C11 C12 H12 119.5 ?
C7 C12 H12 119.5 ?
C14 C13 C18 117.5(3) ?
C14 C13 Sb1 121.5(2) ?
C18 C13 Sb1 121.0(2) ?
C13 C14 C15 121.5(3) ?
C13 C14 H14 119.2 ?
C15 C14 H14 119.2 ?
C16 C15 C14 120.3(3) ?
C16 C15 H15 119.8 ?
C14 C15 H15 119.8 ?
C17 C16 C15 119.2(3) ?
C17 C16 H16 120.4 ?
C15 C16 H16 120.4 ?
C16 C17 C18 121.2(3) ?
C16 C17 H17 119.4 ?
C18 C17 H17 119.4 ?
C13 C18 C17 120.3(3) ?
C13 C18 H18 119.9 ?
C17 C18 H18 119.9 ?
C20 C19 C24 116.9(3) ?
C20 C19 Pd1 129.2(2) ?
C24 C19 Pd1 113.2(2) ?
C21 C20 C19 121.3(3) ?
C21 C20 H20 119.3 ?
C19 C20 H20 119.3 ?
C22 C21 C20 120.4(4) ?
C22 C21 H21 119.8 ?
C20 C21 H21 119.8 ?
C23 C22 C21 119.5(3) ?
C23 C22 H22 120.2 ?
C21 C22 H22 120.2 ?
C24 C23 C22 120.4(3) ?
C24 C23 H23 119.8 ?
C22 C23 H23 119.8 ?
C23 C24 C19 121.3(3) ?
C23 C24 C25 122.3(3) ?
C19 C24 C25 116.4(3) ?
N1 C25 C24 109.5(2) ?
N1 C25 H25A 109.8 ?
C24 C25 H25A 109.8 ?
N1 C25 H25B 109.8 ?
C24 C25 H25B 109.8 ?
H25A C25 H25B 108.2 ?
N1 C26 H26A 109.5 ?
N1 C26 H26B 109.5 ?
H26A C26 H26B 109.5 ?
N1 C26 H26C 109.5 ?
H26A C26 H26C 109.5 ?
H26B C26 H26C 109.5 ?
N1 C27 H27A 109.5 ?
N1 C27 H27B 109.5 ?
H27A C27 H27B 109.5 ?
N1 C27 H27C 109.5 ?
H27A C27 H27C 109.5 ?
H27B C27 H27C 109.5 ?
C26 N1 C25 110.3(3) ?
C26 N1 C27 109.9(3) ?
C25 N1 C27 109.6(3) ?
C26 N1 Pd1 112.9(2) ?
C25 N1 Pd1 105.15(16) ?
C27 N1 Pd1 108.91(19) ?
C19 Pd1 N1 81.97(11) y
C19 Pd1 Cl1 171.69(8) y
N1 Pd1 Cl1 95.20(8) y
C19 Pd1 Sb1 99.16(7) y
N1 Pd1 Sb1 168.34(7) y
Cl1 Pd1 Sb1 85.20(2) y
C13 Sb1 C1 99.88(11) ?
C13 Sb1 C7 102.58(11) ?
C1 Sb1 C7 97.50(11) ?
C13 Sb1 Pd1 118.89(7) ?
C1 Sb1 Pd1 123.52(7) ?
C7 Sb1 Pd1 110.74(7) ?

loop_
_geom_bond_atom_site_label_1
_geom_bond_atom_site_label_2
_geom_bond_distance
_geom_bond_publ_flag
C1 C2 1.378(4) ?
C1 C6 1.380(4) ?
C1 Sb1 2.130(3) ?
C2 C3 1.375(4) ?
C2 H2 0.9300 ?
C3 C4 1.380(5) ?
C3 H3 0.9300 ?
C4 C5 1.355(5) ?
C4 H4 0.9300 ?
C5 C6 1.387(4) ?
C5 H5 0.9300 ?
C6 H6 0.9300 ?
C7 C12 1.379(4) ?
C7 C8 1.380(4) ?
C7 Sb1 2.143(3) ?
C8 C9 1.387(5) ?
C8 H8 0.9300 ?
C9 C10 1.366(5) ?
C9 H9 0.9300 ?
C10 C11 1.377(5) ?
C10 H10 0.9300 ?
C11 C12 1.371(5) ?
C11 H11 0.9300 ?
C12 H12 0.9300 ?
C13 C14 1.365(4) ?
C13 C18 1.369(4) ?
C13 Sb1 2.117(3) ?
C14 C15 1.369(5) ?
C14 H14 0.9300 ?
C15 C16 1.348(5) ?
C15 H15 0.9300 ?
C16 C17 1.345(5) ?
C16 H16 0.9300 ?
C17 C18 1.375(5) ?
C17 H17 0.9300 ?
C18 H18 0.9300 ?
C19 C20 1.392(4) y
C19 C24 1.407(4) y
C19 Pd1 1.991(3) y
C20 C21 1.380(5) ?
C20 H20 0.9300 ?
C21 C22 1.376(5) ?
C21 H21 0.9300 ?
C22 C23 1.375(5) ?
C22 H22 0.9300 ?
C23 C24 1.372(5) ?
C23 H23 0.9300 ?
C24 C25 1.488(4) ?
C25 N1 1.484(4) y
C25 H25A 0.9700 ?
C25 H25B 0.9700 ?
C26 N1 1.483(4) ?
C26 H26A 0.9600 ?
C26 H26B 0.9600 ?
C26 H26C 0.9600 ?
C27 N1 1.485(4) ?
C27 H27A 0.9600 ?
C27 H27B 0.9600 ?
C27 H27C 0.9600 ?
N1 Pd1 2.134(2) y
Cl1 Pd1 2.4023(9) y
Pd1 Sb1 2.5063(3) y

loop_
_geom_torsion_atom_site_label_1
_geom_torsion_atom_site_label_2
_geom_torsion_atom_site_label_3
_geom_torsion_atom_site_label_4
_geom_torsion
C6 C1 C2 C3 -1.4(5)
Sb1 C1 C2 C3 175.8(2)
C1 C2 C3 C4 2.2(5)
C2 C3 C4 C5 -1.2(5)
C3 C4 C5 C6 -0.7(6)
C2 C1 C6 C5 -0.4(4)
Sb1 C1 C6 C5 -177.5(2)
C4 C5 C6 C1 1.5(5)
C12 C7 C8 C9 -0.1(5)
Sb1 C7 C8 C9 177.1(3)
C7 C8 C9 C10 1.0(5)
C8 C9 C10 C11 -0.6(5)
C9 C10 C11 C12 -0.6(5)
C10 C11 C12 C7 1.5(5)
C8 C7 C12 C11 -1.2(5)
Sb1 C7 C12 C11 -178.4(2)
C18 C13 C14 C15 -0.3(6)
Sb1 C13 C14 C15 -178.4(3)
C13 C14 C15 C16 0.3(7)
C14 C15 C16 C17 -0.2(7)
C15 C16 C17 C18 0.2(6)
C14 C13 C18 C17 0.3(5)
Sb1 C13 C18 C17 178.3(3)
C16 C17 C18 C13 -0.2(6)
C24 C19 C20 C21 2.2(5)
Pd1 C19 C20 C21 172.2(3)
C19 C20 C21 C22 -0.6(5)
C20 C21 C22 C23 -1.0(6)
C21 C22 C23 C24 1.0(6)
C22 C23 C24 C19 0.7(5)
C22 C23 C24 C25 -178.0(3)
C20 C19 C24 C23 -2.3(4)
Pd1 C19 C24 C23 -173.9(2)
C20 C19 C24 C25 176.5(3)
Pd1 C19 C24 C25 4.9(3)
C23 C24 C25 N1 147.9(3)
C19 C24 C25 N1 -30.9(4)
C24 C25 N1 C26 160.9(2)
C24 C25 N1 C27 -78.1(3)
C24 C25 N1 Pd1 38.8(3)
C20 C19 Pd1 N1 -156.1(3)
C24 C19 Pd1 N1 14.2(2)
C20 C19 Pd1 Sb1 35.6(3)
C24 C19 Pd1 Sb1 -154.1(2)
C26 N1 Pd1 C19 -149.8(2)
C25 N1 Pd1 C19 -29.5(2)
C27 N1 Pd1 C19 87.8(2)
C26 N1 Pd1 Cl1 38.1(2)
C25 N1 Pd1 Cl1 158.33(19)
C27 N1 Pd1 Cl1 -84.3(2)
C26 N1 Pd1 Sb1 -53.4(5)
C25 N1 Pd1 Sb1 66.9(5)
C27 N1 Pd1 Sb1 -175.8(3)
C14 C13 Sb1 C1 93.4(3)
C18 C13 Sb1 C1 -84.6(3)
C14 C13 Sb1 C7 -6.6(3)
C18 C13 Sb1 C7 175.4(2)
C14 C13 Sb1 Pd1 -129.1(3)
C18 C13 Sb1 Pd1 52.9(3)
C2 C1 Sb1 C13 176.3(2)
C6 C1 Sb1 C13 -6.6(3)
C2 C1 Sb1 C7 -79.4(2)
C6 C1 Sb1 C7 97.7(2)
C2 C1 Sb1 Pd1 41.6(3)
C6 C1 Sb1 Pd1 -141.3(2)
C12 C7 Sb1 C13 -75.8(2)
C8 C7 Sb1 C13 107.0(2)
C12 C7 Sb1 C1 -177.7(2)
C8 C7 Sb1 C1 5.1(3)
C12 C7 Sb1 Pd1 52.1(2)
C8 C7 Sb1 Pd1 -125.1(2)
C19 Pd1 Sb1 C13 -122.51(12)
N1 Pd1 Sb1 C13 142.8(4)
Cl1 Pd1 Sb1 C13 50.36(9)
C19 Pd1 Sb1 C1 4.41(12)
N1 Pd1 Sb1 C1 -90.2(4)
Cl1 Pd1 Sb1 C1 177.28(10)
C19 Pd1 Sb1 C7 119.14(12)
N1 Pd1 Sb1 C7 24.5(4)
Cl1 Pd1 Sb1 C7 -67.99(9)
